data_4504754
loop_
_publ_author_name
'Akhriff, Youness'
'Server-Carri\'o, Juan'
'Garc\'ia-Lozano, Julia'
'Folgado, Jos\'e Vicente'
'Sancho, Amparo'
'Escriv\`a, Emilio'
'Vitoria, Pablo'
'Soto, Luc\'ia'

_publ_section_title
;
 Supramolecular Structures from Three New Molecular Building Blocks Based
 on the Protonation/Deprotonation of 3,3-Bis(2-imidazolyl)propionic Acid
 (HBIP):&#x2009; [H3BIP](C4O4)&#x00B7;H2O, [Cu(HBIP)2](HC4O4)2, and
 [Cu(BIP)2]&#x00B7;2H2O
;
_journal_issue 5
_journal_name_full 'Crystal Growth &amp; Design'
_journal_page_first 1124
_journal_paper_doi 10.1021/cg050543q
_journal_volume 6
_journal_year 2006
_chemical_formula_sum 'C26 H22 Cu N8 O12'
_chemical_formula_weight 702.06
_space_group_IT_number 2
_symmetry_cell_setting triclinic
_symmetry_space_group_name_Hall '-P 1'
_symmetry_space_group_name_H-M 'P -1'
_atom_sites_solution_hydrogens mixed
_atom_sites_solution_primary direct
_atom_sites_solution_secondary difmap
_audit_creation_method SHELXL-97
_cell_angle_alpha 68.41(1)
_cell_angle_beta 71.15(1)
_cell_angle_gamma 75.84(1)
_cell_formula_units_Z 1
_cell_length_a 7.588(1)
_cell_length_b 9.085(1)
_cell_length_c 11.739(1)
_cell_measurement_reflns_used 25
_cell_measurement_temperature 293(2)
_cell_measurement_theta_max 16
_cell_measurement_theta_min 8
_cell_volume 704.81(15)
_computing_cell_refinement 'CAD4 EXPRESS'
_computing_data_collection 'CAD4 EXPRESS'
_computing_data_reduction 'XRAY76 (Stewart, 1976)'
_computing_molecular_graphics 'ORTEP3 (Farrugia, 1997)'
_computing_structure_refinement 'SHELXL-97 (Sheldrick, 1997)'
_computing_structure_solution 'SIR97 (Altomare, 1994)'
_diffrn_ambient_temperature 293(2)
_diffrn_measured_fraction_theta_full 1.000
_diffrn_measured_fraction_theta_max 1.000
_diffrn_measurement_device_type 'Enraf Nonius CAD4'
_diffrn_measurement_method 'Omega-2theta scans'
_diffrn_radiation_monochromator graphite
_diffrn_radiation_source 'fine-focus sealed tube'
_diffrn_radiation_type MoK\a
_diffrn_radiation_wavelength 0.71070
_diffrn_reflns_av_R_equivalents 0.024
_diffrn_reflns_limit_h_max 9
_diffrn_reflns_limit_h_min 0
_diffrn_reflns_limit_k_max 10
_diffrn_reflns_limit_k_min -10
_diffrn_reflns_limit_l_max 13
_diffrn_reflns_limit_l_min -12
_diffrn_reflns_number 2466
_diffrn_reflns_theta_full 24.97
_diffrn_reflns_theta_max 24.97
_diffrn_reflns_theta_min 1.93
_diffrn_standards_decay_% 0
_diffrn_standards_interval_time 90
_diffrn_standards_number 3
_exptl_absorpt_coefficient_mu 0.857
_exptl_absorpt_correction_T_max 0.879
_exptl_absorpt_correction_T_min 0.703
_exptl_absorpt_correction_type empirical
_exptl_absorpt_process_details '(Walker et al., 1983)'
_exptl_crystal_colour violet
_exptl_crystal_density_diffrn 1.654
_exptl_crystal_density_method 'not measured'
_exptl_crystal_description prismatic
_exptl_crystal_F_000 359
_exptl_crystal_size_max 0.30
_exptl_crystal_size_mid 0.25
_exptl_crystal_size_min 0.15
_refine_diff_density_max 0.356
_refine_diff_density_min -0.463
_refine_diff_density_rms 0.049
_refine_ls_extinction_method none
_refine_ls_goodness_of_fit_ref 1.049
_refine_ls_hydrogen_treatment mixed
_refine_ls_matrix_type full
_refine_ls_number_parameters 214
_refine_ls_number_reflns 2466
_refine_ls_number_restraints 0
_refine_ls_restrained_S_all 1.049
_refine_ls_R_factor_all 0.0347
_refine_ls_R_factor_gt 0.0294
_refine_ls_shift/su_max 0.002
_refine_ls_shift/su_mean 0.001
_refine_ls_structure_factor_coef Fsqd
_refine_ls_weighting_details 'calc w=1/[\s^2^(Fo^2^)+(0.0445P)^2^+0.1627P] where P=(Fo^2^+2Fc^2^)/3'
_refine_ls_weighting_scheme calc
_refine_ls_wR_factor_gt 0.0730
_refine_ls_wR_factor_ref 0.0780
_reflns_number_gt 2181
_reflns_number_total 2466
_reflns_threshold_expression >2sigma(I)
_cod_data_source_file cg050543qsi20051014_044248.cif
_cod_data_source_block '[Cu(HBIP)2](Hsq)2'
_cod_original_cell_volume 704.8(1)
_cod_database_code 4504754

loop_
_symmetry_equiv_pos_as_xyz
'x, y, z'
'-x, -y, -z'

loop_
_atom_site_label
_atom_site_type_symbol
_atom_site_fract_x
_atom_site_fract_y
_atom_site_fract_z
_atom_site_U_iso_or_equiv
_atom_site_adp_type
_atom_site_occupancy
_atom_site_symmetry_multiplicity
_atom_site_calc_flag
_atom_site_refinement_flags
Cu Cu 0.0000 0.0000 0.0000 0.02839(13) Uani 1 2 d S
O1 O -0.1134(2) -0.2047(2) 0.20530(15) 0.0473(4) Uani 1 1 d .
O2 O -0.1463(2) -0.3864(2) 0.39608(14) 0.0464(4) Uani 1 1 d .
H20 H -0.2246 -0.4086 0.3749 0.056 Uiso 1 1 d R
O3 O 0.5877(2) -0.44746(18) 0.32840(16) 0.0455(4) Uani 1 1 d .
O4 O 0.6612(3) -0.81366(19) 0.48696(17) 0.0523(5) Uani 1 1 d .
H40 H 0.6520 -0.9113 0.5166 0.063 Uiso 1 1 d R
O5 O 0.3218(2) -0.88590(17) 0.40512(16) 0.0437(4) Uani 1 1 d .
O6 O 0.2634(3) -0.52103(19) 0.23599(19) 0.0552(5) Uani 1 1 d .
N1 N 0.4797(2) -0.2232(2) 0.11460(17) 0.0344(4) Uani 1 1 d .
H1 H 0.5409 -0.2567 0.1717 0.041 Uiso 1 1 d R
N2 N 0.2562(2) -0.1055(2) 0.01872(16) 0.0301(4) Uani 1 1 d .
N3 N 0.0022(2) 0.1298(2) 0.10355(17) 0.0314(4) Uani 1 1 d .
N4 N 0.0724(2) 0.1882(2) 0.24673(17) 0.0348(4) Uani 1 1 d .
H4 H 0.1165 0.1774 0.3087 0.042 Uiso 1 1 d R
C1 C -0.0699(3) -0.2655(3) 0.3043(2) 0.0338(5) Uani 1 1 d .
C2 C 0.0724(3) -0.2155(3) 0.3418(2) 0.0355(5) Uani 1 1 d .
H2A H 0.1563 -0.3106 0.3741 0.043 Uiso 1 1 calc R
H2B H 0.0061 -0.1727 0.4112 0.043 Uiso 1 1 calc R
C3 C 0.1938(3) -0.0912(2) 0.23824(19) 0.0302(5) Uani 1 1 d .
H3 H 0.2851 -0.0806 0.2767 0.036 Uiso 1 1 calc R
C4 C 0.3068(3) -0.1405(2) 0.12437(19) 0.0279(4) Uani 1 1 d .
C5 C 0.5426(3) -0.2454(3) -0.0014(2) 0.0396(5) Uani 1 1 d .
H5 H 0.6573 -0.3011 -0.0329 0.048 Uiso 1 1 calc R
C6 C 0.4059(3) -0.1709(3) -0.0609(2) 0.0367(5) Uani 1 1 d .
H6 H 0.4111 -0.1642 -0.1429 0.044 Uiso 1 1 calc R
C7 C 0.0855(3) 0.0735(2) 0.19677(19) 0.0291(4) Uani 1 1 d .
C8 C -0.0664(3) 0.2889(3) 0.0938(2) 0.0371(5) Uani 1 1 d .
H8 H -0.1319 0.3593 0.0356 0.044 Uiso 1 1 calc R
C9 C -0.0231(3) 0.3252(3) 0.1820(2) 0.0400(5) Uani 1 1 d .
H9 H -0.0523 0.4237 0.1961 0.048 Uiso 1 1 calc R
C10 C 0.5183(3) -0.5672(2) 0.3461(2) 0.0345(5) Uani 1 1 d .
C11 C 0.5440(3) -0.7332(3) 0.4163(2) 0.0345(5) Uani 1 1 d .
C12 C 0.4009(3) -0.7672(2) 0.38116(19) 0.0324(5) Uani 1 1 d .
C13 C 0.3680(3) -0.5975(2) 0.3029(2) 0.0359(5) Uani 1 1 d .

loop_
_atom_site_aniso_label
_atom_site_aniso_U_11
_atom_site_aniso_U_22
_atom_site_aniso_U_33
_atom_site_aniso_U_23
_atom_site_aniso_U_13
_atom_site_aniso_U_12
Cu 0.0303(2) 0.0286(2) 0.0334(2) -0.01302(15) -0.01572(15) -0.00168(14)
O1 0.0555(11) 0.0513(10) 0.0379(9) 0.0021(8) -0.0231(8) -0.0231(8)
O2 0.0536(10) 0.0527(10) 0.0344(8) 0.0026(7) -0.0168(8) -0.0284(8)
O3 0.0530(10) 0.0293(8) 0.0606(11) -0.0002(7) -0.0331(9) -0.0143(7)
O4 0.0682(12) 0.0318(8) 0.0664(11) 0.0042(8) -0.0462(10) -0.0158(8)
O5 0.0574(10) 0.0299(8) 0.0534(10) -0.0045(7) -0.0309(8) -0.0141(7)
O6 0.0606(11) 0.0353(9) 0.0805(13) -0.0059(9) -0.0468(10) -0.0065(8)
N1 0.0293(9) 0.0325(9) 0.0403(10) -0.0052(8) -0.0159(8) -0.0032(7)
N2 0.0295(9) 0.0327(9) 0.0317(9) -0.0129(7) -0.0109(8) -0.0025(7)
N3 0.0350(10) 0.0269(9) 0.0398(10) -0.0127(8) -0.0181(8) -0.0026(7)
N4 0.0375(10) 0.0420(10) 0.0354(10) -0.0212(8) -0.0100(8) -0.0090(8)
C1 0.0349(12) 0.0346(11) 0.0310(11) -0.0083(9) -0.0084(9) -0.0068(9)
C2 0.0439(13) 0.0362(12) 0.0293(11) -0.0079(9) -0.0137(10) -0.0091(10)
C3 0.0345(11) 0.0307(11) 0.0307(11) -0.0079(9) -0.0160(9) -0.0066(9)
C4 0.0279(10) 0.0243(10) 0.0332(11) -0.0055(8) -0.0123(9) -0.0068(8)
C5 0.0273(11) 0.0374(12) 0.0485(14) -0.0133(10) -0.0035(10) -0.0037(9)
C6 0.0322(12) 0.0440(13) 0.0361(12) -0.0181(10) -0.0040(10) -0.0075(10)
C7 0.0293(11) 0.0315(10) 0.0317(11) -0.0127(9) -0.0083(9) -0.0088(8)
C8 0.0348(12) 0.0273(10) 0.0527(14) -0.0150(10) -0.0171(10) 0.0007(9)
C9 0.0368(12) 0.0332(12) 0.0561(15) -0.0255(11) -0.0079(11) -0.0034(10)
C10 0.0357(12) 0.0301(11) 0.0384(12) -0.0069(9) -0.0136(10) -0.0069(9)
C11 0.0402(12) 0.0306(11) 0.0347(11) -0.0052(9) -0.0160(10) -0.0079(9)
C12 0.0378(12) 0.0299(11) 0.0321(11) -0.0094(9) -0.0109(9) -0.0076(9)
C13 0.0385(12) 0.0288(11) 0.0436(13) -0.0091(10) -0.0160(10) -0.0067(9)

loop_
_atom_type_symbol
_atom_type_description
_atom_type_scat_dispersion_real
_atom_type_scat_dispersion_imag
_atom_type_scat_source
Cu Cu 0.3201 1.2651 'International Tables Vol C Tables 4.2.6.8 and 6.1.1.4'
O O 0.0106 0.0060 'International Tables Vol C Tables 4.2.6.8 and 6.1.1.4'
N N 0.0061 0.0033 'International Tables Vol C Tables 4.2.6.8 and 6.1.1.4'
C C 0.0033 0.0016 'International Tables Vol C Tables 4.2.6.8 and 6.1.1.4'
H H 0.0000 0.0000 'International Tables Vol C Tables 4.2.6.8 and 6.1.1.4'

loop_
_geom_angle_atom_site_label_1
_geom_angle_atom_site_label_2
_geom_angle_atom_site_label_3
_geom_angle
_geom_angle_site_symmetry_1
_geom_angle_site_symmetry_3
N3 Cu N3 180.00(7) 2 .
N3 Cu N2 87.71(7) 2 2
N3 Cu N2 92.29(7) . 2
N3 Cu N2 92.29(7) 2 .
N3 Cu N2 87.71(7) . .
N2 Cu N2 180.00(17) 2 .
N3 Cu O1 94.12(6) 2 .
N3 Cu O1 85.88(6) . .
N2 Cu O1 94.75(6) 2 .
N2 Cu O1 85.25(6) . .
N3 Cu O1 85.88(6) 2 2
N3 Cu O1 94.12(6) . 2
N2 Cu O1 85.25(6) 2 2
N2 Cu O1 94.75(6) . 2
O1 Cu O1 180.00(13) . 2
C1 O1 Cu 136.25(15) . .
C1 O2 H20 109.0 . .
C11 O4 H40 112.0 . .
C4 N1 C5 108.31(18) . .
C4 N1 H1 125.8 . .
C5 N1 H1 125.8 . .
C4 N2 C6 105.92(17) . .
C4 N2 Cu 122.86(14) . .
C6 N2 Cu 130.88(14) . .
C7 N3 C8 106.19(17) . .
C7 N3 Cu 122.80(14) . .
C8 N3 Cu 130.93(14) . .
C7 N4 C9 108.17(18) . .
C7 N4 H4 125.9 . .
C9 N4 H4 125.9 . .
O1 C1 O2 123.0(2) . .
O1 C1 C2 126.0(2) . .
O2 C1 C2 110.96(18) . .
C1 C2 C3 117.21(17) . .
C1 C2 H2A 108.0 . .
C3 C2 H2A 108.0 . .
C1 C2 H2B 108.0 . .
C3 C2 H2B 108.0 . .
H2A C2 H2B 107.2 . .
C4 C3 C7 109.61(16) . .
C4 C3 C2 114.49(16) . .
C7 C3 C2 113.89(17) . .
C4 C3 H3 106.0 . .
C7 C3 H3 106.0 . .
C2 C3 H3 106.0 . .
N2 C4 N1 110.23(18) . .
N2 C4 C3 126.17(18) . .
N1 C4 C3 123.56(18) . .
C6 C5 N1 106.23(19) . .
C6 C5 H5 126.9 . .
N1 C5 H5 126.9 . .
C5 C6 N2 109.3(2) . .
C5 C6 H6 125.4 . .
N2 C6 H6 125.4 . .
N3 C7 N4 110.30(18) . .
N3 C7 C3 126.43(18) . .
N4 C7 C3 123.14(18) . .
C9 C8 N3 109.1(2) . .
C9 C8 H8 125.4 . .
N3 C8 H8 125.4 . .
C8 C9 N4 106.22(18) . .
C8 C9 H9 126.9 . .
N4 C9 H9 126.9 . .
O3 C10 C11 136.2(2) . .
O3 C10 C13 135.1(2) . .
C11 C10 C13 88.76(17) . .
O4 C11 C12 136.6(2) . .
O4 C11 C10 129.9(2) . .
C12 C11 C10 93.48(18) . .
O4 C11 C13 177.02(18) . .
C12 C11 C13 46.33(12) . .
C10 C11 C13 47.16(12) . .
O5 C12 C11 137.7(2) . .
O5 C12 C13 132.1(2) . .
C11 C12 C13 90.21(17) . .
O6 C13 C12 134.9(2) . .
O6 C13 C10 137.6(2) . .
C12 C13 C10 87.52(16) . .
O6 C13 C11 178.31(19) . .

loop_
_geom_bond_atom_site_label_1
_geom_bond_atom_site_label_2
_geom_bond_distance
_geom_bond_site_symmetry_2
Cu N3 1.9867(16) 2
Cu N3 1.9867(16) .
Cu N2 1.9890(17) 2
Cu N2 1.9890(17) .
Cu O1 2.4804(16) .
Cu O1 2.4804(16) 2
O1 C1 1.205(3) .
O2 C1 1.319(3) .
O2 H20 0.8043 .
O3 C10 1.243(3) .
O4 C11 1.314(3) .
O4 H40 0.8366 .
O5 C12 1.260(2) .
O6 C13 1.209(3) .
N1 C4 1.335(3) .
N1 C5 1.363(3) .
N1 H1 0.8600 .
N2 C4 1.320(3) .
N2 C6 1.382(3) .
N3 C7 1.317(3) .
N3 C8 1.386(3) .
N4 C7 1.342(3) .
N4 C9 1.368(3) .
N4 H4 0.8600 .
C1 C2 1.503(3) .
C2 C3 1.541(3) .
C2 H2A 0.9700 .
C2 H2B 0.9700 .
C3 C4 1.495(3) .
C3 C7 1.508(3) .
C3 H3 0.9800 .
C5 C6 1.341(3) .
C5 H5 0.9300 .
C6 H6 0.9300 .
C8 C9 1.346(3) .
C8 H8 0.9300 .
C9 H9 0.9300 .
C10 C11 1.427(3) .
C10 C13 1.504(3) .
C11 C12 1.411(3) .
C12 C13 1.484(3) .

loop_
_geom_hbond_atom_site_label_D
_geom_hbond_atom_site_label_H
_geom_hbond_atom_site_label_A
_geom_hbond_distance_DH
_geom_hbond_distance_HA
_geom_hbond_distance_DA
_geom_hbond_angle_DHA
_geom_hbond_site_symmetry_A
O2 H20 O3 0.80 1.83 2.631(2) 176.3 1_455
O4 H40 O5 0.84 1.72 2.542(2) 165.2 2_636
N1 H1 O3 0.86 2.07 2.805(2) 143.0 .
N4 H4 O5 0.86 2.06 2.867(2) 155.1 1_565

loop_
_geom_torsion_atom_site_label_1
_geom_torsion_atom_site_label_2
_geom_torsion_atom_site_label_3
_geom_torsion_atom_site_label_4
_geom_torsion
_geom_torsion_site_symmetry_1
N3 Cu O1 C1 133.2(2) 2
N3 Cu O1 C1 -46.8(2) .
N2 Cu O1 C1 -138.8(2) 2
N2 Cu O1 C1 41.2(2) .
N3 Cu N2 C4 -142.37(16) 2
N3 Cu N2 C4 37.63(16) .
O1 Cu N2 C4 -48.42(16) .
O1 Cu N2 C4 131.58(16) 2
N3 Cu N2 C6 30.09(19) 2
N3 Cu N2 C6 -149.91(19) .
O1 Cu N2 C6 124.04(18) .
O1 Cu N2 C6 -55.96(18) 2
N2 Cu N3 C7 145.62(17) 2
N2 Cu N3 C7 -34.38(17) .
O1 Cu N3 C7 51.02(17) .
O1 Cu N3 C7 -128.98(17) 2
N2 Cu N3 C8 -38.2(2) 2
N2 Cu N3 C8 141.8(2) .
O1 Cu N3 C8 -132.7(2) .
O1 Cu N3 C8 47.3(2) 2
Cu O1 C1 O2 -173.04(15) .
Cu O1 C1 C2 7.9(4) .
O1 C1 C2 C3 -9.1(3) .
O2 C1 C2 C3 171.77(19) .
C1 C2 C3 C4 -58.3(2) .
C1 C2 C3 C7 68.9(2) .
C6 N2 C4 N1 0.3(2) .
Cu N2 C4 N1 174.42(12) .
C6 N2 C4 C3 178.02(18) .
Cu N2 C4 C3 -7.9(3) .
C5 N1 C4 N2 -1.2(2) .
C5 N1 C4 C3 -178.97(18) .
C7 C3 C4 N2 -35.3(3) .
C2 C3 C4 N2 94.1(2) .
C7 C3 C4 N1 142.05(19) .
C2 C3 C4 N1 -88.6(2) .
C4 N1 C5 C6 1.6(2) .
N1 C5 C6 N2 -1.4(2) .
C4 N2 C6 C5 0.7(2) .
Cu N2 C6 C5 -172.74(15) .
C8 N3 C7 N4 0.3(2) .
Cu N3 C7 N4 177.30(13) .
C8 N3 C7 C3 -175.5(2) .
Cu N3 C7 C3 1.5(3) .
C9 N4 C7 N3 -0.3(2) .
C9 N4 C7 C3 175.60(19) .
C4 C3 C7 N3 39.1(3) .
C2 C3 C7 N3 -90.7(2) .
C4 C3 C7 N4 -136.19(19) .
C2 C3 C7 N4 94.1(2) .
C7 N3 C8 C9 -0.1(3) .
Cu N3 C8 C9 -176.81(15) .
N3 C8 C9 N4 -0.1(3) .
C7 N4 C9 C8 0.2(2) .
O3 C10 C11 O4 -1.1(5) .
C13 C10 C11 O4 179.4(3) .
O3 C10 C11 C12 178.0(3) .
C13 C10 C11 C12 -1.42(18) .
O3 C10 C11 C13 179.4(4) .
O4 C11 C12 O5 2.7(5) .
C10 C11 C12 O5 -176.3(3) .
C13 C11 C12 O5 -177.7(4) .
O4 C11 C12 C13 -179.5(3) .
C10 C11 C12 C13 1.44(18) .
O5 C12 C13 O6 -2.8(5) .
C11 C12 C13 O6 179.3(3) .
O5 C12 C13 C10 176.6(2) .
C11 C12 C13 C10 -1.37(17) .
O5 C12 C13 C11 178.0(3) .
O3 C10 C13 O6 1.2(5) .
C11 C10 C13 O6 -179.3(3) .
O3 C10 C13 C12 -178.1(3) .
C11 C10 C13 C12 1.35(17) .
O3 C10 C13 C11 -179.4(4) .
